data_4089340
loop_
_publ_author_name
'Pavlik, Sonja'
'Mereiter, Kurt'
'Puchberger, Michael'
'Kirchner, Karl'

_publ_section_title
;
 Reactions of the Cationic Fragments [RuCp(PPh2NHR)2]+and
 [RuTp(PPh2NHR)2]+(R = Ph,n-Pr) with Alkynes:&#x00A0; Formation of
 Four-Membered Azaphosphacarbenes
;
_journal_issue 14
_journal_name_full Organometallics
_journal_page_first 3561
_journal_paper_doi 10.1021/om050247a
_journal_volume 24
_journal_year 2005
_chemical_formula_moiety 'C49 H44 N2 O P2 Ru'
_chemical_formula_sum 'C49 H44 N2 O P2 Ru'
_chemical_formula_weight 839.87
_chemical_name_common
;
[RuCp(=C(CH~2~Ph)NHPh)(PPh~2~NHPh)(kappa^1^(P)-PPh~2~O)]
   (10a) 
;
_space_group_IT_number 14
_space_group_name_Hall '-P 2ybc'
_space_group_name_H-M_alt 'P 1 21/c 1'
_symmetry_cell_setting monoclinic
_symmetry_space_group_name_H-M 'P 1 21/c 1'
_atom_sites_solution_hydrogens geom
_atom_sites_solution_primary direct
_atom_sites_solution_secondary difmap
_audit_creation_method SHELXL-97
_cell_angle_alpha 90.00
_cell_angle_beta 100.61(5)
_cell_angle_gamma 90.00
_cell_formula_units_Z 4
_cell_length_a 19.82(4)
_cell_length_b 8.626(15)
_cell_length_c 23.59(4)
_cell_measurement_reflns_used 449
_cell_measurement_temperature 300(2)
_cell_measurement_theta_max 17.6
_cell_measurement_theta_min 2.5
_cell_volume 3964(13)
_computing_cell_refinement 'Bruker SAINT'
_computing_data_collection 'Bruker SMART'
_computing_data_reduction 'Bruker SAINT, SADABS, XPREP'
_computing_molecular_graphics 'Bruker SHELXTL'
_computing_publication_material 'Bruker SHELXTL'
_computing_structure_refinement 'SHELXL-97 (Sheldrick, 1997)'
_computing_structure_solution 'SHELXS-97 (Sheldrick, 1997)'
_diffrn_ambient_temperature 300(2)
_diffrn_measured_fraction_theta_full 0.881
_diffrn_measured_fraction_theta_max 0.881
_diffrn_measurement_device_type 'CCD area detector'
_diffrn_measurement_method 'phi and omega scans'
_diffrn_radiation_monochromator graphite
_diffrn_radiation_source 'normal-focus sealed tube'
_diffrn_radiation_type MoK\a
_diffrn_radiation_wavelength 0.71073
_diffrn_reflns_av_R_equivalents 0.1382
_diffrn_reflns_av_sigmaI/netI 0.1973
_diffrn_reflns_limit_h_max 23
_diffrn_reflns_limit_h_min -3
_diffrn_reflns_limit_k_max 9
_diffrn_reflns_limit_k_min -10
_diffrn_reflns_limit_l_max 24
_diffrn_reflns_limit_l_min -27
_diffrn_reflns_number 9230
_diffrn_reflns_theta_full 24.94
_diffrn_reflns_theta_max 24.94
_diffrn_reflns_theta_min 2.47
_exptl_absorpt_coefficient_mu 0.517
_exptl_absorpt_correction_T_max 1.00
_exptl_absorpt_correction_T_min 0.84
_exptl_absorpt_correction_type multi-scan
_exptl_absorpt_process_details 'program SADABS'
_exptl_crystal_colour paleyellow
_exptl_crystal_density_diffrn 1.407
_exptl_crystal_density_meas 0
_exptl_crystal_density_method 'not measured'
_exptl_crystal_description irregular
_exptl_crystal_F_000 1736
_exptl_crystal_size_max 0.2
_exptl_crystal_size_mid 0.1
_exptl_crystal_size_min 0.1
_refine_diff_density_max 0.854
_refine_diff_density_min -0.616
_refine_diff_density_rms 0.109
_refine_ls_extinction_method none
_refine_ls_goodness_of_fit_ref 0.889
_refine_ls_hydrogen_treatment mixed
_refine_ls_matrix_type full
_refine_ls_number_parameters 410
_refine_ls_number_reflns 6115
_refine_ls_number_restraints 519
_refine_ls_restrained_S_all 0.871
_refine_ls_R_factor_all 0.2121
_refine_ls_R_factor_gt 0.0905
_refine_ls_shift/su_max 0.000
_refine_ls_shift/su_mean 0.000
_refine_ls_structure_factor_coef Fsqd
_refine_ls_weighting_details 'calc w=1/[\s^2^(Fo^2^)+(0.0369P)^2^+0.0000P] where P=(Fo^2^+2Fc^2^)/3'
_refine_ls_weighting_scheme calc
_refine_ls_wR_factor_gt 0.1534
_refine_ls_wR_factor_ref 0.2007
_reflns_number_gt 2442
_reflns_number_total 6115
_reflns_threshold_expression >2sigma(I)
_cod_data_source_file om050247asi20050402_100602.cif
_cod_data_source_block compd10a
_cod_depositor_comments
;
The following automatic conversions were performed:

data item '_symmetry_cell_setting' value 'Monoclinic' was changed to
'monoclinic' in accordance with the
/home/saulius/struct/COD-crude-data/automatic-downloads/DataCite-retrospective/ACS/depositions/lib/dictionaries/cif_core.dic
dictionary named 'cif_core.dic' version 2.4.2 last updated on
2011-04-26.

Automatic conversion script
Id: cif_fix_values 6909 2019-04-08 15:41:33Z antanas 
;
_cod_original_sg_symbol_H-M P2(1)/c
_cod_database_code 4089340

loop_
_symmetry_equiv_pos_as_xyz
'x, y, z'
'-x, y+1/2, -z+1/2'
'-x, -y, -z'
'x, -y-1/2, z-1/2'

loop_
_atom_site_label
_atom_site_type_symbol
_atom_site_fract_x
_atom_site_fract_y
_atom_site_fract_z
_atom_site_U_iso_or_equiv
_atom_site_adp_type
_atom_site_occupancy
_atom_site_symmetry_multiplicity
_atom_site_calc_flag
_atom_site_refinement_flags
Ru Ru 0.29967(5) 0.57945(12) 0.49752(5) 0.0311(3) Uani 1 1 d U
P1 P 0.19629(15) 0.5684(4) 0.44139(15) 0.0340(8) Uani 1 1 d U
P2 P 0.32211(15) 0.3219(4) 0.48907(16) 0.0352(8) Uani 1 1 d U
O O 0.2634(3) 0.2108(9) 0.4952(4) 0.038(2) Uani 1 1 d U
N1 N 0.1579(4) 0.3949(12) 0.4299(5) 0.043(2) Uani 1 1 d U
H1N H 0.1760 0.3242 0.4537 0.052 Uiso 1 1 calc R
N2 N 0.2270(4) 0.3953(12) 0.5749(4) 0.042(2) Uani 1 1 d U
H2N H 0.2350 0.3230 0.5519 0.050 Uiso 1 1 calc R
C1 C 0.3846(4) 0.7338(11) 0.5402(4) 0.046(2) Uani 1 1 d GU
H1 H 0.4038 0.7371 0.5815 0.055 Uiso 1 1 calc R
C2 C 0.3310(4) 0.8271(10) 0.5112(4) 0.048(2) Uani 1 1 d GU
H2 H 0.3064 0.9069 0.5289 0.058 Uiso 1 1 calc R
C3 C 0.3228(4) 0.7947(10) 0.4519(4) 0.044(2) Uani 1 1 d GU
H3 H 0.2913 0.8479 0.4211 0.052 Uiso 1 1 calc R
C4 C 0.3712(4) 0.6815(10) 0.4442(4) 0.044(2) Uani 1 1 d GU
H4 H 0.3793 0.6416 0.4072 0.053 Uiso 1 1 calc R
C5 C 0.4095(4) 0.6439(10) 0.4988(4) 0.044(2) Uani 1 1 d GU
H5 H 0.4488 0.5732 0.5063 0.053 Uiso 1 1 calc R
C6 C 0.1356(4) 0.6943(10) 0.4716(4) 0.039(2) Uani 1 1 d GU
C7 C 0.0842(4) 0.6293(9) 0.4954(4) 0.046(3) Uani 1 1 d GU
H7 H 0.0739 0.5246 0.4900 0.055 Uiso 1 1 calc R
C8 C 0.0478(4) 0.7188(11) 0.5273(4) 0.054(3) Uani 1 1 d GU
H8 H 0.0129 0.6748 0.5434 0.065 Uiso 1 1 calc R
C9 C 0.0629(4) 0.8733(11) 0.5353(4) 0.061(3) Uani 1 1 d GU
H9 H 0.0382 0.9340 0.5569 0.074 Uiso 1 1 calc R
C10 C 0.1143(5) 0.9382(10) 0.5115(4) 0.062(3) Uani 1 1 d GU
H10 H 0.1245 1.0430 0.5170 0.075 Uiso 1 1 calc R
C11 C 0.1507(4) 0.8487(10) 0.4797(4) 0.046(3) Uani 1 1 d GU
H11 H 0.1856 0.8928 0.4636 0.055 Uiso 1 1 calc R
C12 C 0.1916(4) 0.6407(10) 0.3666(4) 0.042(2) Uani 1 1 d GU
C13 C 0.1571(4) 0.7733(10) 0.3469(4) 0.044(3) Uani 1 1 d GU
H13 H 0.1297 0.8231 0.3694 0.053 Uiso 1 1 calc R
C14 C 0.1630(5) 0.8327(10) 0.2942(4) 0.062(3) Uani 1 1 d GU
H14 H 0.1396 0.9228 0.2809 0.074 Uiso 1 1 calc R
C15 C 0.2033(5) 0.7594(12) 0.2612(4) 0.068(4) Uani 1 1 d GU
H15 H 0.2074 0.7998 0.2254 0.082 Uiso 1 1 calc R
C16 C 0.2378(5) 0.6268(12) 0.2809(4) 0.075(4) Uani 1 1 d GU
H16 H 0.2652 0.5770 0.2585 0.090 Uiso 1 1 calc R
C17 C 0.2319(4) 0.5674(10) 0.3336(4) 0.055(3) Uani 1 1 d GU
H17 H 0.2553 0.4773 0.3470 0.066 Uiso 1 1 calc R
C18 C 0.1023(4) 0.3435(10) 0.3892(3) 0.034(2) Uani 1 1 d GU
C19 C 0.0541(4) 0.4408(9) 0.3593(4) 0.048(3) Uani 1 1 d GU
H19 H 0.0578 0.5472 0.3653 0.057 Uiso 1 1 calc R
C20 C 0.0004(4) 0.3817(11) 0.3207(4) 0.057(3) Uani 1 1 d GU
H20 H -0.0324 0.4479 0.3004 0.068 Uiso 1 1 calc R
C21 C -0.0051(4) 0.2254(11) 0.3120(4) 0.057(3) Uani 1 1 d GU
H21 H -0.0416 0.1851 0.2857 0.068 Uiso 1 1 calc R
C22 C 0.0431(4) 0.1282(9) 0.3418(4) 0.054(3) Uani 1 1 d GU
H22 H 0.0394 0.0217 0.3359 0.065 Uiso 1 1 calc R
C23 C 0.0968(4) 0.1872(9) 0.3804(4) 0.044(3) Uani 1 1 d GU
H23 H 0.1297 0.1210 0.4007 0.053 Uiso 1 1 calc R
C24 C 0.3490(4) 0.2657(10) 0.4210(4) 0.040(2) Uani 1 1 d GU
C25 C 0.3066(4) 0.1694(10) 0.3835(4) 0.050(3) Uani 1 1 d GU
H25 H 0.2667 0.1306 0.3936 0.060 Uiso 1 1 calc R
C26 C 0.3235(5) 0.1307(11) 0.3311(4) 0.067(3) Uani 1 1 d GU
H26 H 0.2949 0.0658 0.3058 0.080 Uiso 1 1 calc R
C27 C 0.3828(5) 0.1882(12) 0.3161(4) 0.068(4) Uani 1 1 d GU
H27 H 0.3941 0.1622 0.2808 0.081 Uiso 1 1 calc R
C28 C 0.4252(4) 0.2845(11) 0.3536(4) 0.060(3) Uani 1 1 d GU
H28 H 0.4651 0.3233 0.3435 0.072 Uiso 1 1 calc R
C29 C 0.4083(4) 0.3232(10) 0.4060(4) 0.050(3) Uani 1 1 d GU
H29 H 0.4369 0.3881 0.4313 0.060 Uiso 1 1 calc R
C30 C 0.3961(4) 0.2586(10) 0.5429(4) 0.036(2) Uani 1 1 d GU
C31 C 0.4300(4) 0.1245(9) 0.5345(4) 0.040(3) Uani 1 1 d GU
H31 H 0.4162 0.0667 0.5011 0.048 Uiso 1 1 calc R
C32 C 0.4843(4) 0.0757(10) 0.5752(4) 0.051(3) Uani 1 1 d GU
H32 H 0.5073 -0.0153 0.5695 0.062 Uiso 1 1 calc R
C33 C 0.5047(4) 0.1609(11) 0.6244(4) 0.058(3) Uani 1 1 d GU
H33 H 0.5415 0.1277 0.6521 0.070 Uiso 1 1 calc R
C34 C 0.4708(4) 0.2949(10) 0.6329(4) 0.059(3) Uani 1 1 d GU
H34 H 0.4846 0.3528 0.6663 0.071 Uiso 1 1 calc R
C35 C 0.4165(4) 0.3438(9) 0.5922(4) 0.050(3) Uani 1 1 d GU
H35 H 0.3935 0.4348 0.5979 0.060 Uiso 1 1 calc R
C36 C 0.1876(4) 0.3423(11) 0.6174(4) 0.053(3) Uani 1 1 d GU
C37 C 0.1197(5) 0.3066(11) 0.5976(4) 0.060(3) Uani 1 1 d GU
H37 H 0.1004 0.3221 0.5590 0.072 Uiso 1 1 calc R
C38 C 0.0802(4) 0.2482(11) 0.6349(5) 0.072(4) Uani 1 1 d GU
H38 H 0.0343 0.2241 0.6215 0.087 Uiso 1 1 calc R
C39 C 0.1086(5) 0.2253(11) 0.6921(5) 0.082(4) Uani 1 1 d GU
H39 H 0.0819 0.1858 0.7173 0.098 Uiso 1 1 calc R
C40 C 0.1765(6) 0.2609(12) 0.7119(4) 0.087(4) Uani 1 1 d GU
H40 H 0.1958 0.2455 0.7506 0.104 Uiso 1 1 calc R
C41 C 0.2160(5) 0.3194(12) 0.6746(4) 0.075(4) Uani 1 1 d GU
H41 H 0.2619 0.3435 0.6880 0.090 Uiso 1 1 calc R
C42 C 0.2537(5) 0.5337(13) 0.5636(5) 0.0320(19) Uani 1 1 d U
C43 C 0.2359(6) 0.6554(15) 0.6044(6) 0.044(3) Uani 1 1 d U
H43A H 0.2076 0.6078 0.6289 0.052 Uiso 1 1 calc R
H43B H 0.2087 0.7350 0.5819 0.052 Uiso 1 1 calc R
C44 C 0.2970(4) 0.7330(11) 0.6428(4) 0.042(3) Uani 1 1 d GU
C45 C 0.3028(5) 0.8928(11) 0.6430(4) 0.057(3) Uani 1 1 d GU
H45 H 0.2694 0.9525 0.6202 0.069 Uiso 1 1 calc R
C46 C 0.3583(5) 0.9637(11) 0.6774(4) 0.076(4) Uani 1 1 d GU
H46 H 0.3622 1.0711 0.6775 0.091 Uiso 1 1 calc R
C47 C 0.4080(5) 0.8748(13) 0.7114(4) 0.079(4) Uani 1 1 d GU
H47 H 0.4454 0.9225 0.7344 0.095 Uiso 1 1 calc R
C48 C 0.4023(4) 0.7151(13) 0.7111(4) 0.074(4) Uani 1 1 d GU
H48 H 0.4357 0.6553 0.7340 0.089 Uiso 1 1 calc R
C49 C 0.3468(5) 0.6442(10) 0.6768(4) 0.052(3) Uani 1 1 d GU
H49 H 0.3429 0.5367 0.6766 0.062 Uiso 1 1 calc R

loop_
_atom_site_aniso_label
_atom_site_aniso_U_11
_atom_site_aniso_U_22
_atom_site_aniso_U_33
_atom_site_aniso_U_23
_atom_site_aniso_U_13
_atom_site_aniso_U_12
Ru 0.0260(5) 0.0298(5) 0.0379(7) 0.0008(7) 0.0071(4) 0.0007(6)
P1 0.0349(15) 0.0338(18) 0.033(2) 0.0039(18) 0.0055(14) 0.0014(15)
P2 0.0256(16) 0.0379(17) 0.040(2) -0.0039(18) 0.0018(15) -0.0036(13)
O 0.022(3) 0.033(4) 0.059(6) 0.008(5) 0.006(4) -0.008(3)
N1 0.037(4) 0.036(4) 0.052(6) 0.013(4) -0.003(4) -0.003(3)
N2 0.043(5) 0.043(5) 0.042(5) 0.000(5) 0.016(4) 0.000(4)
C1 0.046(5) 0.056(5) 0.034(5) 0.000(4) 0.006(3) -0.022(3)
C2 0.053(5) 0.050 0.043(5) -0.005(4) 0.013(4) -0.017(3)
C3 0.048(5) 0.042(4) 0.039(5) 0.003(4) 0.004(4) -0.014(3)
C4 0.047(4) 0.050(5) 0.036(5) -0.003(5) 0.010(4) -0.017(4)
C5 0.038(3) 0.049(5) 0.046(6) 0.005(5) 0.007(4) -0.016(3)
C6 0.028(4) 0.052(5) 0.036(6) 0.004(6) 0.002(4) 0.008(4)
C7 0.036(6) 0.054(6) 0.047(8) 0.013(6) 0.006(5) 0.018(5)
C8 0.041(6) 0.088(7) 0.035(8) -0.006(7) 0.010(5) 0.002(6)
C9 0.057(7) 0.080(7) 0.050(8) -0.009(7) 0.019(6) 0.025(6)
C10 0.076(8) 0.061(6) 0.052(8) -0.002(7) 0.019(6) 0.014(6)
C11 0.047(6) 0.048(5) 0.043(8) 0.008(6) 0.010(5) 0.016(5)
C12 0.044(6) 0.046(6) 0.036(4) 0.010(5) 0.009(3) -0.001(5)
C13 0.054(6) 0.050(7) 0.030(6) 0.006(5) 0.012(5) 0.009(5)
C14 0.070(8) 0.072(8) 0.045(7) 0.027(6) 0.013(6) 0.010(6)
C15 0.092(8) 0.089(9) 0.026(7) 0.027(6) 0.022(6) 0.007(7)
C16 0.107(9) 0.090(9) 0.031(7) 0.007(7) 0.022(7) 0.023(7)
C17 0.079(7) 0.055(7) 0.034(6) 0.009(6) 0.016(6) 0.017(6)
C18 0.032(5) 0.043(5) 0.027(6) 0.011(5) 0.005(4) -0.003(4)
C19 0.043(6) 0.052(6) 0.045(8) 0.005(6) -0.001(4) 0.007(5)
C20 0.046(6) 0.063(6) 0.053(8) 0.013(7) -0.012(5) 0.007(6)
C21 0.046(6) 0.072(7) 0.047(8) -0.013(7) -0.003(5) -0.002(5)
C22 0.050(6) 0.049(6) 0.063(9) -0.010(6) 0.007(5) -0.004(4)
C23 0.042(6) 0.048(5) 0.041(8) 0.000(6) 0.003(5) 0.003(5)
C24 0.035(5) 0.046(6) 0.038(5) -0.005(5) 0.005(4) 0.011(5)
C25 0.046(6) 0.057(7) 0.047(6) -0.013(6) 0.007(5) 0.004(5)
C26 0.070(7) 0.078(9) 0.051(7) -0.026(6) 0.009(6) 0.010(6)
C27 0.075(8) 0.088(9) 0.043(8) -0.016(7) 0.019(6) 0.020(6)
C28 0.065(7) 0.068(8) 0.053(8) -0.006(7) 0.027(6) 0.011(6)
C29 0.046(6) 0.054(7) 0.053(7) -0.013(6) 0.017(5) 0.003(5)
C30 0.028(4) 0.037(6) 0.040(5) 0.011(5) 0.000(4) -0.001(4)
C31 0.038(6) 0.031(6) 0.049(7) 0.012(5) 0.003(4) -0.002(4)
C32 0.044(6) 0.049(7) 0.057(8) 0.019(6) 0.003(5) 0.014(5)
C33 0.047(7) 0.066(8) 0.054(7) 0.019(6) -0.011(6) 0.012(5)
C34 0.063(7) 0.057(8) 0.047(7) 0.008(6) -0.016(5) 0.004(6)
C35 0.056(7) 0.054(7) 0.036(6) 0.004(5) -0.004(4) 0.016(5)
C36 0.060(5) 0.061(7) 0.043(6) 0.004(6) 0.019(5) -0.011(6)
C37 0.052(5) 0.068(8) 0.066(7) 0.013(7) 0.023(5) -0.002(6)
C38 0.072(7) 0.066(8) 0.089(8) 0.005(8) 0.039(6) -0.017(7)
C39 0.108(8) 0.078(9) 0.074(7) 0.000(8) 0.057(7) -0.025(8)
C40 0.122(8) 0.092(9) 0.052(7) 0.015(8) 0.028(6) -0.034(8)
C41 0.089(7) 0.087(9) 0.047(6) 0.012(8) 0.010(5) -0.037(7)
C42 0.023(5) 0.037(5) 0.035(4) 0.003(4) 0.003(3) 0.005(4)
C43 0.044(6) 0.047(5) 0.040(6) -0.009(5) 0.010(4) 0.001(5)
C44 0.046(5) 0.052(5) 0.033(6) -0.010(5) 0.021(4) -0.006(4)
C45 0.076(7) 0.053(5) 0.043(8) -0.012(6) 0.014(5) -0.014(5)
C46 0.089(9) 0.075(7) 0.063(9) -0.028(7) 0.015(6) -0.028(6)
C47 0.082(8) 0.101(8) 0.052(9) -0.028(8) 0.004(6) -0.031(7)
C48 0.077(7) 0.100(8) 0.039(8) -0.015(8) -0.005(5) -0.012(7)
C49 0.057(6) 0.069(7) 0.029(8) -0.008(6) 0.008(5) -0.005(5)

loop_
_atom_type_symbol
_atom_type_description
_atom_type_scat_dispersion_real
_atom_type_scat_dispersion_imag
_atom_type_scat_source
C C 0.0033 0.0016 'International Tables Vol C Tables 4.2.6.8 and 6.1.1.4'
H H 0.0000 0.0000 'International Tables Vol C Tables 4.2.6.8 and 6.1.1.4'
N N 0.0061 0.0033 'International Tables Vol C Tables 4.2.6.8 and 6.1.1.4'
O O 0.0106 0.0060 'International Tables Vol C Tables 4.2.6.8 and 6.1.1.4'
P P 0.1023 0.0942 'International Tables Vol C Tables 4.2.6.8 and 6.1.1.4'
Ru Ru -1.2594 0.8363 'International Tables Vol C Tables 4.2.6.8 and 6.1.1.4'

loop_
_geom_angle_atom_site_label_1
_geom_angle_atom_site_label_2
_geom_angle_atom_site_label_3
_geom_angle
C42 Ru P1 87.3(4)
C42 Ru C2 103.5(4)
P1 Ru C2 109.2(3)
C42 Ru C3 135.0(4)
P1 Ru C3 89.8(3)
C2 Ru C3 36.68(18)
C42 Ru C1 100.5(4)
P1 Ru C1 145.8(3)
C2 Ru C1 36.68(17)
C3 Ru C1 61.1(3)
C42 Ru C4 161.4(4)
P1 Ru C4 107.0(3)
C2 Ru C4 61.1(3)
C3 Ru C4 36.60(17)
C1 Ru C4 61.1(3)
C42 Ru C5 128.6(4)
P1 Ru C5 143.5(3)
C2 Ru C5 61.1(3)
C3 Ru C5 61.1(3)
C1 Ru C5 36.59(18)
C4 Ru C5 36.54(18)
C42 Ru P2 90.0(4)
P1 Ru P2 94.54(14)
C2 Ru P2 153.0(2)
C3 Ru P2 134.9(3)
C1 Ru P2 118.5(3)
C4 Ru P2 100.3(3)
C5 Ru P2 92.2(2)
N1 P1 C12 101.8(5)
N1 P1 C6 106.1(4)
C12 P1 C6 104.2(4)
N1 P1 Ru 118.3(4)
C12 P1 Ru 115.5(3)
C6 P1 Ru 109.7(3)
O P2 C30 105.8(4)
O P2 C24 105.3(5)
C30 P2 C24 101.6(4)
O P2 Ru 115.9(3)
C30 P2 Ru 111.9(3)
C24 P2 Ru 115.1(3)
C18 N1 P1 132.2(8)
C18 N1 H1N 113.9
P1 N1 H1N 113.9
C42 N2 C36 133.9(10)
C42 N2 H2N 113.1
C36 N2 H2N 113.1
C5 C1 C2 108.0
C5 C1 Ru 71.9(3)
C2 C1 Ru 71.5(3)
C5 C1 H1 125.9
C2 C1 H1 125.9
Ru C1 H1 125.9
C3 C2 C1 108.0
C3 C2 Ru 71.8(3)
C1 C2 Ru 71.8(3)
C3 C2 H2 125.9
C1 C2 H2 125.9
Ru C2 H2 125.9
C2 C3 C4 108.0
C2 C3 Ru 71.5(3)
C4 C3 Ru 71.9(3)
C2 C3 H3 125.9
C4 C3 H3 125.9
Ru C3 H3 125.9
C3 C4 C5 108.0
C3 C4 Ru 71.5(3)
C5 C4 Ru 71.7(3)
C3 C4 H4 125.9
C5 C4 H4 125.9
Ru C4 H4 125.9
C1 C5 C4 108.0
C1 C5 Ru 71.5(3)
C4 C5 Ru 71.7(3)
C1 C5 H5 125.9
C4 C5 H5 125.9
Ru C5 H5 125.9
C7 C6 C11 120.0
C7 C6 P1 120.1(5)
C11 C6 P1 118.8(5)
C8 C7 C6 120.0
C8 C7 H7 120.0
C6 C7 H7 120.0
C7 C8 C9 120.0
C7 C8 H8 120.0
C9 C8 H8 120.0
C10 C9 C8 120.0
C10 C9 H9 120.0
C8 C9 H9 120.0
C9 C10 C11 120.0
C9 C10 H10 120.0
C11 C10 H10 120.0
C10 C11 C6 120.0
C10 C11 H11 120.0
C6 C11 H11 120.0
C13 C12 C17 120.0
C13 C12 P1 122.5(5)
C17 C12 P1 116.9(5)
C14 C13 C12 120.0
C14 C13 H13 120.0
C12 C13 H13 120.0
C13 C14 C15 120.0
C13 C14 H14 120.0
C15 C14 H14 120.0
C16 C15 C14 120.0
C16 C15 H15 120.0
C14 C15 H15 120.0
C17 C16 C15 120.0
C17 C16 H16 120.0
C15 C16 H16 120.0
C16 C17 C12 120.0
C16 C17 H17 120.0
C12 C17 H17 120.0
N1 C18 C19 123.3(7)
N1 C18 C23 116.7(7)
C19 C18 C23 120.0
C18 C19 C20 120.0
C18 C19 H19 120.0
C20 C19 H19 120.0
C19 C20 C21 120.0
C19 C20 H20 120.0
C21 C20 H20 120.0
C22 C21 C20 120.0
C22 C21 H21 120.0
C20 C21 H21 120.0
C23 C22 C21 120.0
C23 C22 H22 120.0
C21 C22 H22 120.0
C22 C23 C18 120.0
C22 C23 H23 120.0
C18 C23 H23 120.0
C25 C24 C29 120.0
C25 C24 P2 118.4(5)
C29 C24 P2 121.6(5)
C24 C25 C26 120.0
C24 C25 H25 120.0
C26 C25 H25 120.0
C27 C26 C25 120.0
C27 C26 H26 120.0
C25 C26 H26 120.0
C26 C27 C28 120.0
C26 C27 H27 120.0
C28 C27 H27 120.0
C29 C28 C27 120.0
C29 C28 H28 120.0
C27 C28 H28 120.0
C28 C29 C24 120.0
C28 C29 H29 120.0
C24 C29 H29 120.0
C31 C30 C35 120.0
C31 C30 P2 120.0(5)
C35 C30 P2 120.0(5)
C30 C31 C32 120.0
C30 C31 H31 120.0
C32 C31 H31 120.0
C31 C32 C33 120.0
C31 C32 H32 120.0
C33 C32 H32 120.0
C34 C33 C32 120.0
C34 C33 H33 120.0
C32 C33 H33 120.0
C33 C34 C35 120.0
C33 C34 H34 120.0
C35 C34 H34 120.0
C34 C35 C30 120.0
C34 C35 H35 120.0
C30 C35 H35 120.0
C37 C36 C41 120.0
C37 C36 N2 116.8(8)
C41 C36 N2 123.1(8)
C36 C37 C38 120.0
C36 C37 H37 120.0
C38 C37 H37 120.0
C39 C38 C37 120.0
C39 C38 H38 120.0
C37 C38 H38 120.0
C38 C39 C40 120.0
C38 C39 H39 120.0
C40 C39 H39 120.0
C41 C40 C39 120.0
C41 C40 H40 120.0
C39 C40 H40 120.0
C40 C41 C36 120.0
C40 C41 H41 120.0
C36 C41 H41 120.0
N2 C42 C43 110.0(10)
N2 C42 Ru 125.7(9)
C43 C42 Ru 123.9(9)
C42 C43 C44 115.5(9)
C42 C43 H43A 108.4
C44 C43 H43A 108.4
C42 C43 H43B 108.4
C44 C43 H43B 108.4
H43A C43 H43B 107.5
C45 C44 C49 120.0
C45 C44 C43 119.7(8)
C49 C44 C43 120.3(8)
C44 C45 C46 120.0
C44 C45 H45 120.0
C46 C45 H45 120.0
C47 C46 C45 120.0
C47 C46 H46 120.0
C45 C46 H46 120.0
C46 C47 C48 120.0
C46 C47 H47 120.0
C48 C47 H47 120.0
C47 C48 C49 120.0
C47 C48 H48 120.0
C49 C48 H48 120.0
C48 C49 C44 120.0
C48 C49 H49 120.0
C44 C49 H49 120.0

loop_
_geom_bond_atom_site_label_1
_geom_bond_atom_site_label_2
_geom_bond_distance
Ru C42 1.984(12)
Ru P1 2.228(5)
Ru C2 2.232(10)
Ru C3 2.235(9)
Ru C1 2.236(9)
Ru C4 2.241(9)
Ru C5 2.242(9)
Ru P2 2.282(5)
P1 N1 1.678(10)
P1 C12 1.856(9)
P1 C6 1.858(8)
P2 O 1.534(7)
P2 C30 1.839(8)
P2 C24 1.848(9)
N1 C18 1.395(12)
N1 H1N 0.8600
N2 C42 1.352(14)
N2 C36 1.455(12)
N2 H2N 0.8600
C1 C5 1.405(7)
C1 C2 1.405(7)
C1 H1 0.9800
C2 C3 1.405(7)
C2 H2 0.9800
C3 C4 1.405(7)
C3 H3 0.9800
C4 C5 1.405(7)
C4 H4 0.9800
C5 H5 0.9800
C6 C7 1.371(5)
C6 C11 1.371(6)
C7 C8 1.371(5)
C7 H7 0.9300
C8 C9 1.371(6)
C8 H8 0.9300
C9 C10 1.371(5)
C9 H9 0.9300
C10 C11 1.371(5)
C10 H10 0.9300
C11 H11 0.9300
C12 C13 1.369(5)
C12 C17 1.369(5)
C13 C14 1.369(5)
C13 H13 0.9300
C14 C15 1.369(5)
C14 H14 0.9300
C15 C16 1.369(5)
C15 H15 0.9300
C16 C17 1.369(5)
C16 H16 0.9300
C17 H17 0.9300
C18 C19 1.365(5)
C18 C23 1.365(5)
C19 C20 1.365(5)
C19 H19 0.9300
C20 C21 1.365(5)
C20 H20 0.9300
C21 C22 1.365(5)
C21 H21 0.9300
C22 C23 1.365(5)
C22 H22 0.9300
C23 H23 0.9300
C24 C25 1.380(5)
C24 C29 1.380(6)
C25 C26 1.380(6)
C25 H25 0.9300
C26 C27 1.380(6)
C26 H26 0.9300
C27 C28 1.380(5)
C27 H27 0.9300
C28 C29 1.380(6)
C28 H28 0.9300
C29 H29 0.9300
C30 C31 1.371(5)
C30 C35 1.371(5)
C31 C32 1.371(5)
C31 H31 0.9300
C32 C33 1.371(5)
C32 H32 0.9300
C33 C34 1.371(5)
C33 H33 0.9300
C34 C35 1.371(5)
C34 H34 0.9300
C35 H35 0.9300
C36 C37 1.377(6)
C36 C41 1.377(6)
C37 C38 1.377(6)
C37 H37 0.9300
C38 C39 1.377(6)
C38 H38 0.9300
C39 C40 1.377(6)
C39 H39 0.9300
C40 C41 1.377(6)
C40 H40 0.9300
C41 H41 0.9300
C42 C43 1.509(15)
C43 C44 1.527(14)
C43 H43A 0.9700
C43 H43B 0.9700
C44 C45 1.383(6)
C44 C49 1.383(5)
C45 C46 1.383(6)
C45 H45 0.9300
C46 C47 1.383(5)
C46 H46 0.9300
C47 C48 1.383(6)
C47 H47 0.9300
C48 C49 1.383(6)
C48 H48 0.9300
C49 H49 0.9300

loop_
_geom_hbond_atom_site_label_D
_geom_hbond_atom_site_label_H
_geom_hbond_atom_site_label_A
_geom_hbond_distance_DH
_geom_hbond_distance_HA
_geom_hbond_distance_DA
_geom_hbond_angle_DHA
N1 H1N O 0.86 2.07 2.843(13) 148.6
N2 H2N O 0.86 1.82 2.662(13) 164.9

loop_
_geom_torsion_atom_site_label_1
_geom_torsion_atom_site_label_2
_geom_torsion_atom_site_label_3
_geom_torsion_atom_site_label_4
_geom_torsion
C42 Ru P1 N1 -70.8(5)
C2 Ru P1 N1 -174.2(5)
C3 Ru P1 N1 154.1(5)
C1 Ru P1 N1 -175.6(6)
C4 Ru P1 N1 121.2(5)
C5 Ru P1 N1 118.8(6)
P2 Ru P1 N1 18.9(4)
C42 Ru P1 C12 168.2(5)
C2 Ru P1 C12 64.9(4)
C3 Ru P1 C12 33.1(4)
C1 Ru P1 C12 63.5(6)
C4 Ru P1 C12 0.3(4)
C5 Ru P1 C12 -2.1(6)
P2 Ru P1 C12 -102.0(4)
C42 Ru P1 C6 50.9(5)
C2 Ru P1 C6 -52.4(4)
C3 Ru P1 C6 -84.2(4)
C1 Ru P1 C6 -53.9(5)
C4 Ru P1 C6 -117.0(4)
C5 Ru P1 C6 -119.4(5)
P2 Ru P1 C6 140.7(3)
C42 Ru P2 O 42.5(5)
P1 Ru P2 O -44.8(4)
C2 Ru P2 O 163.3(7)
C3 Ru P2 O -139.1(5)
C1 Ru P2 O 144.4(5)
C4 Ru P2 O -153.0(5)
C5 Ru P2 O 171.1(5)
C42 Ru P2 C30 -78.9(5)
P1 Ru P2 C30 -166.2(3)
C2 Ru P2 C30 41.9(7)
C3 Ru P2 C30 99.5(5)
C1 Ru P2 C30 23.0(4)
C4 Ru P2 C30 85.6(4)
C5 Ru P2 C30 49.7(4)
C42 Ru P2 C24 165.8(5)
P1 Ru P2 C24 78.5(4)
C2 Ru P2 C24 -73.3(7)
C3 Ru P2 C24 -15.8(5)
C1 Ru P2 C24 -92.2(4)
C4 Ru P2 C24 -29.7(4)
C5 Ru P2 C24 -65.5(4)
C12 P1 N1 C18 -36.8(11)
C6 P1 N1 C18 71.9(11)
Ru P1 N1 C18 -164.5(8)
C42 Ru C1 C5 144.6(4)
P1 Ru C1 C5 -114.6(6)
C2 Ru C1 C5 -116.9(2)
C3 Ru C1 C5 -79.3(2)
C4 Ru C1 C5 -37.32(13)
P2 Ru C1 C5 48.9(3)
C42 Ru C1 C2 -98.5(4)
P1 Ru C1 C2 2.3(5)
C3 Ru C1 C2 37.51(13)
C4 Ru C1 C2 79.5(2)
C5 Ru C1 C2 116.9(2)
P2 Ru C1 C2 165.7(4)
C5 C1 C2 C3 0.0
Ru C1 C2 C3 -63.1(3)
C5 C1 C2 Ru 63.1(3)
C42 Ru C2 C3 -153.7(4)
P1 Ru C2 C3 -61.9(3)
C1 Ru C2 C3 116.77(19)
C4 Ru C2 C3 37.41(14)
C5 Ru C2 C3 79.4(2)
P2 Ru C2 C3 88.3(8)
C42 Ru C2 C1 89.5(5)
P1 Ru C2 C1 -178.6(3)
C3 Ru C2 C1 -116.77(19)
C4 Ru C2 C1 -79.4(2)
C5 Ru C2 C1 -37.40(15)
P2 Ru C2 C1 -28.5(7)
C1 C2 C3 C4 0.0
Ru C2 C3 C4 -63.1(3)
C1 C2 C3 Ru 63.1(3)
C42 Ru C3 C2 37.6(6)
P1 Ru C3 C2 123.6(3)
C1 Ru C3 C2 -37.51(14)
C4 Ru C3 C2 -116.85(19)
C5 Ru C3 C2 -79.5(2)
P2 Ru C3 C2 -140.1(4)
C42 Ru C3 C4 154.4(6)
P1 Ru C3 C4 -119.6(4)
C2 Ru C3 C4 116.85(19)
C1 Ru C3 C4 79.3(2)
C5 Ru C3 C4 37.32(15)
P2 Ru C3 C4 -23.3(4)
C2 C3 C4 C5 0.0
Ru C3 C4 C5 -62.8(3)
C2 C3 C4 Ru 62.8(3)
C42 Ru C4 C3 -73.5(14)
P1 Ru C4 C3 65.4(3)
C2 Ru C4 C3 -37.49(14)
C1 Ru C4 C3 -79.6(2)
C5 Ru C4 C3 -116.99(18)
P2 Ru C4 C3 163.5(3)
C42 Ru C4 C5 43.4(14)
P1 Ru C4 C5 -177.6(3)
C2 Ru C4 C5 79.5(2)
C3 Ru C4 C5 116.99(18)
C1 Ru C4 C5 37.37(14)
P2 Ru C4 C5 -79.5(3)
C2 C1 C5 C4 0.0
Ru C1 C5 C4 62.8(3)
C2 C1 C5 Ru -62.8(3)
C3 C4 C5 C1 0.0
Ru C4 C5 C1 -62.7(3)
C3 C4 C5 Ru 62.7(3)
C42 Ru C5 C1 -46.7(5)
P1 Ru C5 C1 120.9(6)
C2 Ru C5 C1 37.49(14)
C3 Ru C5 C1 79.6(2)
C4 Ru C5 C1 117.0(2)
P2 Ru C5 C1 -138.5(4)
C42 Ru C5 C4 -163.7(6)
P1 Ru C5 C4 3.9(5)
C2 Ru C5 C4 -79.5(2)
C3 Ru C5 C4 -37.38(13)
C1 Ru C5 C4 -117.0(2)
P2 Ru C5 C4 104.5(4)
N1 P1 C6 C7 18.9(7)
C12 P1 C6 C7 125.9(5)
Ru P1 C6 C7 -109.9(5)
N1 P1 C6 C11 -173.3(6)
C12 P1 C6 C11 -66.3(6)
Ru P1 C6 C11 57.9(5)
C11 C6 C7 C8 0.0
P1 C6 C7 C8 167.6(6)
C6 C7 C8 C9 0.0
C7 C8 C9 C10 0.0
C8 C9 C10 C11 0.0
C9 C10 C11 C6 0.0
C7 C6 C11 C10 0.0
P1 C6 C11 C10 -167.8(6)
N1 P1 C12 C13 118.8(6)
C6 P1 C12 C13 8.7(6)
Ru P1 C12 C13 -111.7(5)
N1 P1 C12 C17 -69.8(6)
C6 P1 C12 C17 -180.0(5)
Ru P1 C12 C17 59.7(6)
C17 C12 C13 C14 0.0
P1 C12 C13 C14 171.1(7)
C12 C13 C14 C15 0.0
C13 C14 C15 C16 0.0
C14 C15 C16 C17 0.0
C15 C16 C17 C12 0.0
C13 C12 C17 C16 0.0
P1 C12 C17 C16 -171.6(6)
P1 N1 C18 C19 -20.3(13)
P1 N1 C18 C23 160.7(7)
N1 C18 C19 C20 -178.9(9)
C23 C18 C19 C20 0.0
C18 C19 C20 C21 0.0
C19 C20 C21 C22 0.0
C20 C21 C22 C23 0.0
C21 C22 C23 C18 0.0
N1 C18 C23 C22 179.0(8)
C19 C18 C23 C22 0.0
O P2 C24 C25 14.0(6)
C30 P2 C24 C25 124.1(5)
Ru P2 C24 C25 -114.9(5)
O P2 C24 C29 -169.0(5)
C30 P2 C24 C29 -58.9(6)
Ru P2 C24 C29 62.1(5)
C29 C24 C25 C26 0.0
P2 C24 C25 C26 177.0(7)
C24 C25 C26 C27 0.0
C25 C26 C27 C28 0.0
C26 C27 C28 C29 0.0
C27 C28 C29 C24 0.0
C25 C24 C29 C28 0.0
P2 C24 C29 C28 -177.0(7)
O P2 C30 C31 72.6(6)
C24 P2 C30 C31 -37.1(6)
Ru P2 C30 C31 -160.3(4)
O P2 C30 C35 -106.0(5)
C24 P2 C30 C35 144.3(5)
Ru P2 C30 C35 21.0(5)
C35 C30 C31 C32 0.0
P2 C30 C31 C32 -178.6(6)
C30 C31 C32 C33 0.0
C31 C32 C33 C34 0.0
C32 C33 C34 C35 0.0
C33 C34 C35 C30 0.0
C31 C30 C35 C34 0.0
P2 C30 C35 C34 178.6(6)
C42 N2 C36 C37 109.2(13)
C42 N2 C36 C41 -74.2(15)
C41 C36 C37 C38 0.0
N2 C36 C37 C38 176.7(9)
C36 C37 C38 C39 0.0
C37 C38 C39 C40 0.0
C38 C39 C40 C41 0.0
C39 C40 C41 C36 0.0
C37 C36 C41 C40 0.0
N2 C36 C41 C40 -176.4(10)
C36 N2 C42 C43 -1.6(18)
C36 N2 C42 Ru -174.5(9)
P1 Ru C42 N2 72.5(10)
C2 Ru C42 N2 -178.5(10)
C3 Ru C42 N2 159.5(8)
C1 Ru C42 N2 -141.1(10)
C4 Ru C42 N2 -146.5(11)
C5 Ru C42 N2 -114.9(10)
P2 Ru C42 N2 -22.1(10)
P1 Ru C42 C43 -99.6(9)
C2 Ru C42 C43 9.5(10)
C3 Ru C42 C43 -12.5(12)
C1 Ru C42 C43 46.9(10)
C4 Ru C42 C43 41.5(18)
C5 Ru C42 C43 73.1(10)
P2 Ru C42 C43 165.9(9)
N2 C42 C43 C44 119.7(11)
Ru C42 C43 C44 -67.2(14)
C42 C43 C44 C45 125.4(9)
C42 C43 C44 C49 -54.1(13)
C49 C44 C45 C46 0.0
C43 C44 C45 C46 -179.5(8)
C44 C45 C46 C47 0.0
C45 C46 C47 C48 0.0
C46 C47 C48 C49 0.0
C47 C48 C49 C44 0.0
C45 C44 C49 C48 0.0
C43 C44 C49 C48 179.5(8)
